data_4029899
loop_
_publ_author_name
'Vida, Norbert'
'Past\'y\<r\'ikov\'a, Tereza'
'Klepet\'a\<rov\'a, Blanka'
'Beier, Petr'

_publ_section_title
;
 Synthesis of Aliphatic Sulfur Pentafluorides by Oxidation of
 SF5-Containing Anisole, Phenols, and Anilines.
;
_journal_issue 18
_journal_name_full 'The Journal of organic chemistry'
_journal_page_first 8906
_journal_page_last 8911
_journal_paper_doi 10.1021/jo501562z
_journal_volume 79
_journal_year 2014
_chemical_formula_moiety 'C4 H3 F5 O4 S1'
_chemical_formula_sum 'C4 H3 F5 O4 S'
_chemical_formula_weight 242.12
_chemical_name_systematic '(E)-2-(Pentafluorosulfanyl)but-2-enedioic acid'
_space_group_IT_number 2
_symmetry_cell_setting triclinic
_symmetry_Int_Tables_number 2
_symmetry_space_group_name_Hall '-P 1'
_symmetry_space_group_name_H-M 'P -1'
_atom_sites_solution_hydrogens difmap
_atom_sites_solution_primary other
_cell_angle_alpha 108.423(3)
_cell_angle_beta 94.901(2)
_cell_angle_gamma 95.386(2)
_cell_formula_units_Z 4
_cell_length_a 5.31813(16)
_cell_length_b 12.3831(4)
_cell_length_c 12.7743(4)
_cell_measurement_reflns_used 0
_cell_measurement_temperature 293
_cell_measurement_theta_max 0
_cell_measurement_theta_min 0
_cell_volume 788.69(5)
_computing_cell_refinement 'CrysAlis, (Oxford Diffraction, 2002)'
_computing_data_collection 'Xcalibur, (Oxford Diffraction, 2002)'
_computing_data_reduction 'CrysAlis, (Oxford Diffraction, 2002)'
_computing_molecular_graphics 'CAMERON (Watkin et al., 1996)'
_computing_publication_material 'CRYSTALS (Betteridge et al., 2003)'
_computing_structure_refinement 'CRYSTALS (Betteridge et al., 2003)'
_computing_structure_solution 'Superflip (Palatinus & Chapuis, 2007)'
_diffrn_ambient_temperature 170
_diffrn_measured_fraction_theta_full 0.997
_diffrn_measured_fraction_theta_max 0.962
_diffrn_measurement_device Area
_diffrn_measurement_device_type 'Oxford Diffraction XCALIBUR'
_diffrn_measurement_method '\f & \w scans'
_diffrn_radiation_monochromator graphite
_diffrn_radiation_probe x-ray
_diffrn_radiation_type 'Cu K\a'
_diffrn_radiation_wavelength 1.54180
_diffrn_reflns_av_R_equivalents 0.042
_diffrn_reflns_limit_h_max 6
_diffrn_reflns_limit_h_min -6
_diffrn_reflns_limit_k_max 14
_diffrn_reflns_limit_k_min -15
_diffrn_reflns_limit_l_max 16
_diffrn_reflns_limit_l_min -15
_diffrn_reflns_number 13234
_diffrn_reflns_theta_full 67.942
_diffrn_reflns_theta_max 76.340
_diffrn_reflns_theta_min 6.090
_diffrn_standards_number 0
_exptl_absorpt_coefficient_mu 4.584
_exptl_absorpt_correction_type none
_exptl_crystal_colour colourless
_exptl_crystal_density_diffrn 2.039
_exptl_crystal_density_method 'not measured'
_exptl_crystal_description block
_exptl_crystal_F_000 480
_exptl_crystal_size_max 0.68
_exptl_crystal_size_mid 0.54
_exptl_crystal_size_min 0.47
_refine_diff_density_max 0.49
_refine_diff_density_min -0.46
_refine_ls_extinction_coef 72(4)
_refine_ls_extinction_method 'Larson (1970), Equation 22'
_refine_ls_goodness_of_fit_ref 1.0993
_refine_ls_hydrogen_treatment constr
_refine_ls_matrix_type full
_refine_ls_number_parameters 290
_refine_ls_number_reflns 3100
_refine_ls_number_restraints 56
_refine_ls_R_factor_all 0.0457
_refine_ls_R_factor_gt 0.0448
_refine_ls_shift/su_max 0.0005294
_refine_ls_shift/su_mean 0.0000476
_refine_ls_structure_factor_coef F
_refine_ls_weighting_details
;
 Method, part 1, Chebychev polynomial, (Watkin, 1994, Prince, 1982) 
 [weight] = 1.0/[A~0~*T~0~(x)+A~1~*T~1~(x) ... +A~n-1~]*T~n-1~(x)] 
 where A~i~ are the Chebychev coefficients listed below and x= Fcalc/Fmax 
 Method = Robust Weighting (Prince, 1982) 
 W = [weight] * [1-(deltaF/6*sigmaF)^2^]^2^ 
 A~i~ are: 
 10.5 5.73 7.52 2.45 
;
_refine_ls_weighting_scheme calc
_refine_ls_wR_factor_all 0.0538
_refine_ls_wR_factor_gt 0.0535
_refine_ls_wR_factor_ref 0.0535
_reflns_limit_h_max 6
_reflns_limit_h_min -6
_reflns_limit_k_max 14
_reflns_limit_k_min -15
_reflns_limit_l_max 16
_reflns_limit_l_min 0
_reflns_number_gt 3100
_reflns_number_total 3196
_reflns_threshold_expression I>2.0\s(I)
_oxford_diffrn_Wilson_B_factor 2.19
_oxford_diffrn_Wilson_scale 0.01
_oxford_refine_ls_r_factor_ref 0.0448
_oxford_refine_ls_scale 10.01(3)
_oxford_reflns_number_all 3196
_oxford_reflns_threshold_expression_ref I>2.0\s(I)
_cod_data_source_file jo501562z_si_002.cif
_cod_data_source_block 1
_cod_depositor_comments
;
Copying '_atom_site_refinement_flags_posn' tag values 'T' to the 
'_atom_site_refinement_flags_adp' tag and replacing them with '?' after 
consulting the paper supplementary material ('One of these molecules (B) 
exhibits rotational disorder of the equatorial fluorine atoms of the 
pentafluorosulfanyl group (with site occupation factors being 0.5 and 0.5). 
Several restraints were used to regularize the thermal motion of the 
disordered atoms.').

Antanas Vaitkus,
2015-03-24

The following automatic conversions were performed:

'_atom_sites_solution_primary' value 'Other' changed to 'other'
according to
/home/saulius/struct/COD-crude-data--automatic-downloads/rss-feeds/ACS/lib/dictionaries/cif_core.dic
dictionary named 'cif_core.dic' version 2.4.2 from 2011-04-26.

Automatic conversion script
Id: cif_fix_values 2281 2013-09-26 08:29:07Z andrius 

 Adding full bibliography for 4029899.cif.
;
_cod_database_code 4029899

loop_
_symmetry_equiv_pos_as_xyz
x,y,z
-x,-y,-z

loop_
_atom_site_label
_atom_site_type_symbol
_atom_site_fract_x
_atom_site_fract_y
_atom_site_fract_z
_atom_site_U_iso_or_equiv
_atom_site_occupancy
_atom_site_adp_type
_atom_site_refinement_flags_posn
_atom_site_refinement_flags_adp
_atom_site_disorder_assembly
_atom_site_disorder_group
F31 F 0.5730(9) 0.7389(5) 0.2607(5) 0.0576 0.5000 Uani ? T 1 2
F32 F 0.1657(10) 0.6786(5) 0.2564(4) 0.0577 0.5000 Uani ? T 1 2
F33 F 0.1816(11) 0.5410(5) 0.0975(5) 0.0637 0.5000 Uani ? T 1 2
F34 F 0.5825(13) 0.5984(5) 0.1046(4) 0.0554 0.5000 Uani ? T 1 2
F310 F 0.4384(14) 0.7398(5) 0.2820(4) 0.0790 0.5000 Uani ? T 1 1
F320 F 0.0842(10) 0.6236(5) 0.2062(5) 0.0674 0.5000 Uani ? T 1 1
F330 F 0.2799(13) 0.5282(5) 0.0721(5) 0.0601 0.5000 Uani ? T 1 1
F340 F 0.6314(10) 0.6385(6) 0.1439(5) 0.0611 0.5000 Uani ? T 1 1
C1 C 0.4791(3) 0.28107(16) 0.29310(14) 0.0213 1.0000 Uani . . . .
C2 C 0.4620(3) 0.23545(16) 0.38957(15) 0.0204 1.0000 Uani . . . .
C3 C 0.3493(4) 0.28217(17) 0.47808(15) 0.0238 1.0000 Uani . . . .
C4 C 0.2095(4) 0.38322(17) 0.48893(15) 0.0227 1.0000 Uani . . . .
O5 O 0.6707(3) 0.34233(13) 0.29021(12) 0.0285 1.0000 Uani . . . .
O6 O 0.2831(3) 0.24535(14) 0.21864(12) 0.0331 1.0000 Uani . . . .
O7 O 0.2298(3) 0.44131(13) 0.42824(12) 0.0285 1.0000 Uani . . . .
O8 O 0.0647(3) 0.39831(14) 0.56817(13) 0.0335 1.0000 Uani . . . .
S9 S 0.60538(9) 0.10498(4) 0.37615(4) 0.0265 1.0000 Uani . . . .
F10 F 0.7290(3) -0.00838(12) 0.36249(13) 0.0455 1.0000 Uani . . . .
F11 F 0.8596(2) 0.15870(12) 0.34859(13) 0.0409 1.0000 Uani . . . .
F12 F 0.7126(3) 0.14678(14) 0.50240(12) 0.0516 1.0000 Uani . . . .
F13 F 0.3559(3) 0.04405(13) 0.40126(17) 0.0546 1.0000 Uani . . . .
F14 F 0.5072(3) 0.05652(12) 0.24814(11) 0.0430 1.0000 Uani . . . .
C21 C 0.3726(4) 0.70318(15) -0.01674(15) 0.0211 1.0000 Uani . . . .
C22 C 0.2828(4) 0.73142(16) 0.09732(15) 0.0220 1.0000 Uani . . . .
C23 C 0.1545(4) 0.81796(18) 0.13840(16) 0.0267 1.0000 Uani . . . .
C24 C 0.0888(4) 0.89715(17) 0.07623(16) 0.0259 1.0000 Uani . . . .
O25 O 0.5905(3) 0.73557(16) -0.02673(13) 0.0344 1.0000 Uani . . . .
O26 O 0.1986(3) 0.64425(13) -0.09589(12) 0.0345 1.0000 Uani . . . .
O27 O 0.1628(3) 0.89119(14) -0.01253(13) 0.0349 1.0000 Uani . . . .
O28 O -0.0528(3) 0.97152(14) 0.12910(13) 0.0368 1.0000 Uani . . . .
S29 S 0.36424(10) 0.63929(4) 0.17711(4) 0.0281 1.0000 Uani . . . .
F30 F 0.4378(3) 0.55907(14) 0.24584(13) 0.0497 1.0000 Uani . . . .
H31 H 0.3525 0.2512 0.5366 0.0303 1.0000 Uiso R . . .
H231 H 0.1019 0.8306 0.2075 0.0325 1.0000 Uiso R . . .
H281 H -0.0861 1.0112 0.0902 0.0551 1.0000 Uiso R . . .
H81 H -0.0181 0.4527 0.5703 0.0500 1.0000 Uiso R . . .
H61 H 0.3119 0.2647 0.1639 0.0510 1.0000 Uiso R . . .
H261 H 0.2441 0.6392 -0.1560 0.0534 1.0000 Uiso R . . .

loop_
_atom_site_aniso_label
_atom_site_aniso_U_11
_atom_site_aniso_U_22
_atom_site_aniso_U_33
_atom_site_aniso_U_23
_atom_site_aniso_U_13
_atom_site_aniso_U_12
F31 0.069(3) 0.044(2) 0.056(3) 0.026(2) -0.034(2) -0.010(2)
F32 0.076(3) 0.081(3) 0.052(2) 0.054(2) 0.046(2) 0.042(2)
F33 0.081(4) 0.034(3) 0.072(4) 0.031(3) -0.033(3) -0.026(2)
F34 0.086(4) 0.059(3) 0.044(2) 0.0311(19) 0.033(2) 0.054(3)
F310 0.156(5) 0.048(2) 0.0217(17) 0.0044(15) -0.034(3) 0.020(4)
F320 0.057(2) 0.097(4) 0.089(4) 0.075(3) 0.037(2) 0.028(2)
F330 0.111(5) 0.0297(18) 0.040(2) 0.0092(14) 0.002(3) 0.023(3)
F340 0.0308(17) 0.095(4) 0.086(4) 0.065(3) 0.010(2) 0.019(2)
C1 0.0252(9) 0.0234(9) 0.0159(8) 0.0059(7) 0.0074(7) 0.0044(7)
C2 0.0203(8) 0.0227(9) 0.0182(8) 0.0070(7) 0.0026(6) 0.0019(7)
C3 0.0262(9) 0.0305(10) 0.0173(8) 0.0103(7) 0.0058(7) 0.0053(7)
C4 0.0234(8) 0.0279(9) 0.0169(8) 0.0066(7) 0.0050(6) 0.0038(7)
O5 0.0297(7) 0.0323(8) 0.0246(7) 0.0110(6) 0.0083(5) -0.0019(6)
O6 0.0322(7) 0.0475(9) 0.0206(7) 0.0158(6) -0.0001(6) -0.0038(6)
O7 0.0311(7) 0.0346(8) 0.0266(7) 0.0155(6) 0.0123(6) 0.0109(6)
O8 0.0436(9) 0.0370(8) 0.0305(8) 0.0170(6) 0.0236(7) 0.0187(7)
S9 0.0296(3) 0.0243(3) 0.0274(3) 0.0088(2) 0.00784(19) 0.00684(19)
F10 0.0539(9) 0.0311(7) 0.0569(9) 0.0157(6) 0.0157(7) 0.0200(6)
F11 0.0241(6) 0.0399(7) 0.0616(9) 0.0174(7) 0.0130(6) 0.0088(5)
F12 0.0806(11) 0.0510(9) 0.0277(7) 0.0136(6) -0.0001(7) 0.0340(8)
F13 0.0517(9) 0.0355(8) 0.0916(13) 0.0332(8) 0.0379(9) 0.0094(7)
F14 0.0500(8) 0.0363(7) 0.0314(7) -0.0051(6) -0.0009(6) 0.0120(6)
C21 0.0283(9) 0.0210(8) 0.0174(8) 0.0087(7) 0.0070(7) 0.0069(7)
C22 0.0278(9) 0.0235(9) 0.0171(8) 0.0094(7) 0.0043(7) 0.0046(7)
C23 0.0376(10) 0.0287(10) 0.0173(8) 0.0094(7) 0.0088(7) 0.0094(8)
C24 0.0345(10) 0.0237(9) 0.0215(9) 0.0073(7) 0.0073(7) 0.0107(8)
O25 0.0281(7) 0.0555(10) 0.0268(7) 0.0211(7) 0.0088(6) 0.0088(7)
O26 0.0493(9) 0.0325(8) 0.0186(7) 0.0072(6) 0.0057(6) -0.0080(7)
O27 0.0517(9) 0.0366(8) 0.0288(8) 0.0189(6) 0.0189(7) 0.0247(7)
O28 0.0540(10) 0.0373(8) 0.0300(8) 0.0166(7) 0.0200(7) 0.0270(7)
S29 0.0405(3) 0.0291(3) 0.0210(3) 0.0144(2) 0.0062(2) 0.0103(2)
F30 0.0759(11) 0.0498(9) 0.0403(8) 0.0332(7) 0.0099(7) 0.0235(8)

loop_
_atom_type_symbol
_atom_type_scat_dispersion_real
_atom_type_scat_dispersion_imag
_atom_type_scat_Cromer_Mann_a1
_atom_type_scat_Cromer_Mann_b1
_atom_type_scat_Cromer_Mann_a2
_atom_type_scat_Cromer_Mann_b2
_atom_type_scat_Cromer_Mann_a3
_atom_type_scat_Cromer_Mann_b3
_atom_type_scat_Cromer_Mann_a4
_atom_type_scat_Cromer_Mann_b4
_atom_type_scat_Cromer_Mann_c
_atom_type_scat_source
C 0.0181 0.0091 2.3100 20.8439 1.0200 10.2075 1.5886 0.5687 0.8650 51.6512 0.2156 'International Tables Vol C 4.2.6.8 and 6.1.1.4'
H 0.0000 0.0000 0.4930 10.5109 0.3229 26.1257 0.1402 3.1424 0.0408 57.7998 0.0030 'International Tables Vol C 4.2.6.8 and 6.1.1.4'
F 0.0727 0.0534 3.5392 10.2825 2.6412 4.2944 1.5170 0.2615 1.0243 26.1476 0.2776 'International Tables Vol C 4.2.6.8 and 6.1.1.4'
O 0.0492 0.0322 3.0485 13.2771 2.2868 5.7011 1.5463 0.3239 0.8670 32.9089 0.2508 'International Tables Vol C 4.2.6.8 and 6.1.1.4'
S 0.3331 0.5567 6.9053 1.4679 5.2034 22.2151 1.4379 0.2536 1.5863 56.1720 0.8669 'International Tables Vol C 4.2.6.8 and 6.1.1.4'

loop_
_geom_angle_atom_site_label_1
_geom_angle_atom_site_label_2
_geom_angle_atom_site_label_3
_geom_angle
_geom_angle_publ_flag
C2 C1 O5 119.63(16) yes
C2 C1 O6 113.58(15) yes
O5 C1 O6 126.75(17) yes
C1 C2 C3 124.87(17) yes
C1 C2 S9 115.29(13) yes
C3 C2 S9 119.83(15) yes
C2 C3 C4 122.07(17) yes
C2 C3 H31 120.3 no
C4 C3 H31 117.6 no
C3 C4 O7 122.51(17) yes
C3 C4 O8 111.64(16) yes
O7 C4 O8 125.84(19) yes
C1 O6 H61 109.3 no
C4 O8 H81 110.0 no
C2 S9 F10 179.10(8) yes
C2 S9 F11 91.47(8) yes
F10 S9 F11 88.28(8) yes
C2 S9 F12 92.54(8) yes
F10 S9 F12 88.32(8) yes
F11 S9 F12 90.10(10) yes
C2 S9 F13 91.76(8) yes
F10 S9 F13 88.48(8) yes
F11 S9 F13 176.66(8) yes
F12 S9 F13 90.60(11) yes
C2 S9 F14 90.94(8) yes
F10 S9 F14 88.19(8) yes
F11 S9 F14 89.31(9) yes
F12 S9 F14 176.48(8) yes
F13 S9 F14 89.80(10) yes
C22 C21 O25 120.47(17) yes
C22 C21 O26 113.12(16) yes
O25 C21 O26 126.41(17) yes
C21 C22 C23 123.10(17) yes
C21 C22 S29 116.23(13) yes
C23 C22 S29 120.67(14) yes
C22 C23 C24 122.21(17) yes
C22 C23 H231 119.7 no
C24 C23 H231 118.1 no
C23 C24 O27 122.67(18) yes
C23 C24 O28 111.77(17) yes
O27 C24 O28 125.56(18) yes
C21 O26 H261 110.9 no
C24 O28 H281 107.3 no
C22 S29 F330 91.3(3) yes
C22 S29 F320 92.32(18) yes
F330 S29 F320 86.3(3) yes
C22 S29 F340 91.9(3) yes
F330 S29 F340 88.0(3) yes
F320 S29 F340 173.0(3) yes
C22 S29 F310 92.2(2) yes
F330 S29 F310 175.9(3) yes
F320 S29 F310 91.4(4) yes
F340 S29 F310 94.1(4) yes
C22 S29 F30 179.36(9) yes
F330 S29 F30 88.6(3) yes
F320 S29 F30 88.30(18) yes
F340 S29 F30 87.5(3) yes
F310 S29 F30 87.9(2) yes
C22 S29 F31 91.63(19) yes
C22 S29 F34 90.9(2) yes
F31 S29 F34 87.6(3) yes
C22 S29 F32 93.08(17) yes
F31 S29 F32 89.5(3) yes
F34 S29 F32 175.1(3) yes
C22 S29 F33 90.5(2) yes
F31 S29 F33 176.4(3) yes
F34 S29 F33 89.5(3) yes
F32 S29 F33 93.3(3) yes
C22 S29 F30 179.36(9) yes
F31 S29 F30 88.2(2) yes
F34 S29 F30 88.5(2) yes
F32 S29 F30 87.53(17) yes
F33 S29 F30 89.6(2) yes

loop_
_geom_bond_atom_site_label_1
_geom_bond_atom_site_label_2
_geom_bond_distance
_geom_bond_publ_flag
F31 S29 1.613(5) yes
F32 S29 1.531(4) yes
F33 S29 1.512(5) yes
F34 S29 1.568(6) yes
F310 S29 1.504(5) yes
F320 S29 1.575(5) yes
F330 S29 1.584(6) yes
F340 S29 1.517(6) yes
C1 C2 1.515(2) yes
C1 O5 1.223(2) yes
C1 O6 1.290(2) yes
C2 C3 1.319(3) yes
C2 S9 1.8165(19) yes
C3 C4 1.490(3) yes
C3 H31 0.941 no
C4 O7 1.217(2) yes
C4 O8 1.301(2) yes
O6 H61 0.829 no
O8 H81 0.833 no
S9 F10 1.5721(14) yes
S9 F11 1.5667(13) yes
S9 F12 1.5666(14) yes
S9 F13 1.5716(14) yes
S9 F14 1.5753(14) yes
C21 C22 1.517(2) yes
C21 O25 1.221(2) yes
C21 O26 1.288(2) yes
C22 C23 1.316(3) yes
C22 S29 1.8111(19) yes
C23 C24 1.491(3) yes
C23 H231 0.919 no
C24 O27 1.214(3) yes
C24 O28 1.302(3) yes
O26 H261 0.810 no
O28 H281 0.821 no
S29 F30 1.5737(13) yes
S29 F30 1.5737(13) yes

loop_
_geom_hbond_atom_site_label_D
_geom_hbond_atom_site_label_H
_geom_hbond_atom_site_label_A
_geom_hbond_site_symmetry_A
_geom_hbond_angle_DHA
_geom_hbond_distance_DH
_geom_hbond_distance_HA
_geom_hbond_distance_DA
_geom_hbond_publ_flag
O28 H281 O27 2_575 175.73(7) 0.821 1.842 2.662(3) yes
O8 H81 O7 2_566 173.42(7) 0.833 1.804 2.634(3) yes
O6 H61 O25 2_665 162.57(8) 0.829 1.869 2.671(3) yes
O26 H261 O5 2_665 168.24(7) 0.810 1.886 2.684(3) yes
